data_4060917
loop_
_publ_author_name
'Yeo, Wee-Chuan'
'Vittal, Jagadese J.'
'Koh, Lip Lin'
'Tan, Geok Kheng'
'Leung, Pak-Hing'

_publ_section_title
;
 Functionalization of Metal-Protected Chiral Phosphines via Simple Organic
 Transformations
;
_journal_coden_ASTM ORGND7
_journal_issue 5
_journal_name_full Organometallics
_journal_page_first 1259
_journal_page_last 1269
_journal_paper_doi 10.1021/om0509645
_journal_volume 25
_journal_year 2006
_chemical_formula_sum 'C50 H47 B Cl F4 N O P2 Pt Se'
_chemical_formula_weight 1136.14
_space_group_IT_number 146
_symmetry_cell_setting rhombohedral
_symmetry_space_group_name_Hall 'R 3'
_symmetry_space_group_name_H-M 'R 3 :H'
_cell_angle_alpha 90.00
_cell_angle_beta 90.00
_cell_angle_gamma 120.00
_cell_formula_units_Z 18
_cell_length_a 21.6188(5)
_cell_length_b 21.6188(5)
_cell_length_c 54.139(3)
_cell_measurement_temperature 223(2)
_cell_volume 21913.3(13)
_diffrn_ambient_temperature 223(2)
_exptl_crystal_density_diffrn 1.550
_cod_duplicate_entry 4074872
_cod_depositor_comments
;
The following automatic conversions were performed:
'_symmetry_cell_setting' value 'Rhombohedral' changed to 'rhombohedral'
according to '/home/saulius/struct/CIF-dictionaries/cif_core.dic'
dictionary named 'cif_core.dic' version 2.4.1 from 2010-06-29.

Automatic conversion script
Id: cif_fix_enum 1527 2010-12-29 10:47:43Z saulius 
;
_cod_original_sg_symbol_H-M 'R 3'
_cod_database_code 4060917

loop_
_symmetry_equiv_pos_as_xyz
'x, y, z'
'-y, x-y, z'
'-x+y, -x, z'
'x+2/3, y+1/3, z+1/3'
'-y+2/3, x-y+1/3, z+1/3'
'-x+y+2/3, -x+1/3, z+1/3'
'x+1/3, y+2/3, z+2/3'
'-y+1/3, x-y+2/3, z+2/3'
'-x+y+1/3, -x+2/3, z+2/3'

loop_
_atom_site_label
_atom_site_type_symbol
_atom_site_fract_x
_atom_site_fract_y
_atom_site_fract_z
_atom_site_U_iso_or_equiv
_atom_site_adp_type
_atom_site_occupancy
_atom_site_symmetry_multiplicity
_atom_site_calc_flag
_atom_site_refinement_flags
_atom_site_disorder_assembly
_atom_site_disorder_group
Pt1 Pt 0.282104(12) 0.094154(12) 0.833275(5) 0.03481(7) Uani 1 1 d . . .
Se1 Se 0.33176(6) 0.25854(6) 0.940845(18) 0.0770(3) Uani 1 1 d . . .
Cl1 Cl 0.47522(10) 0.36342(10) 0.87961(4) 0.0644(5) Uani 1 1 d . . .
P1 P 0.30301(9) 0.20213(9) 0.84975(3) 0.0361(4) Uani 1 1 d . . .
P2 P 0.38901(8) 0.12278(9) 0.84941(3) 0.0363(4) Uani 1 1 d . . .
O22 O 0.3320(2) 0.1659(2) 0.89449(8) 0.0453(11) Uani 1 1 d . . .
N12 N 0.1813(3) 0.0631(3) 0.81583(12) 0.0423(14) Uani 1 1 d . . .
C1 C 0.2553(3) -0.0063(3) 0.82003(13) 0.0392(15) Uani 1 1 d . . .
C2 C 0.2839(4) -0.0507(4) 0.82793(15) 0.0500(18) Uani 1 1 d . . .
H2 H 0.3223 -0.0328 0.8391 0.060 Uiso 1 1 calc R . .
C3 C 0.2545(4) -0.1195(4) 0.81904(16) 0.056(2) Uani 1 1 d . . .
H3 H 0.2752 -0.1470 0.8237 0.068 Uiso 1 1 calc R . .
C4 C 0.1950(4) -0.1501(4) 0.80328(15) 0.0516(18) Uani 1 1 d . . .
C5 C 0.1618(5) -0.2221(4) 0.79576(19) 0.071(3) Uani 1 1 d . . .
H5 H 0.1790 -0.2514 0.8018 0.086 Uiso 1 1 calc R . .
C6 C 0.1055(5) -0.2502(5) 0.7800(2) 0.076(3) Uani 1 1 d . . .
H6 H 0.0855 -0.2978 0.7746 0.091 Uiso 1 1 calc R . .
C7 C 0.0776(5) -0.2079(5) 0.77172(18) 0.067(2) Uani 1 1 d . . .
H7 H 0.0377 -0.2279 0.7612 0.080 Uiso 1 1 calc R . .
C8 C 0.1072(4) -0.1377(4) 0.77874(15) 0.0504(18) Uani 1 1 d . . .
H8 H 0.0879 -0.1100 0.7728 0.060 Uiso 1 1 calc R . .
C9 C 0.1669(3) -0.1065(4) 0.79505(13) 0.0415(16) Uani 1 1 d . . .
C10 C 0.1991(3) -0.0341(3) 0.80376(13) 0.0410(16) Uani 1 1 d . . .
C11 C 0.1735(4) 0.0148(4) 0.79440(14) 0.0447(16) Uani 1 1 d . . .
H11 H 0.1224 -0.0139 0.7898 0.054 Uiso 1 1 calc R . .
C13 C 0.2159(5) 0.0549(4) 0.77228(15) 0.064(2) Uani 1 1 d . . .
H13A H 0.1945 0.0806 0.7649 0.095 Uiso 1 1 calc R . .
H13B H 0.2163 0.0215 0.7604 0.095 Uiso 1 1 calc R . .
H13C H 0.2645 0.0885 0.7773 0.095 Uiso 1 1 calc R . .
C15 C 0.1237(4) 0.0225(4) 0.83403(15) 0.0501(18) Uani 1 1 d . . .
H15A H 0.1316 0.0517 0.8486 0.075 Uiso 1 1 calc R . .
H15B H 0.1239 -0.0207 0.8386 0.075 Uiso 1 1 calc R . .
H15C H 0.0779 0.0101 0.8268 0.075 Uiso 1 1 calc R . .
C14 C 0.1718(4) 0.1235(4) 0.80647(17) 0.060(2) Uani 1 1 d . . .
H14A H 0.1288 0.1043 0.7965 0.089 Uiso 1 1 calc R . .
H14B H 0.2128 0.1554 0.7965 0.089 Uiso 1 1 calc R . .
H14C H 0.1678 0.1496 0.8204 0.089 Uiso 1 1 calc R . .
C16 C 0.3648(4) 0.2193(4) 0.87567(13) 0.0403(16) Uani 1 1 d . . .
C17 C 0.4280(3) 0.2063(4) 0.86802(13) 0.0426(16) Uani 1 1 d . . .
H17 H 0.4652 0.2474 0.8586 0.051 Uiso 1 1 calc R . .
C18 C 0.4550(4) 0.2021(4) 0.89381(14) 0.0539(19) Uani 1 1 d . . .
H18A H 0.4998 0.2458 0.8977 0.065 Uiso 1 1 calc R . .
H18B H 0.4621 0.1610 0.8952 0.065 Uiso 1 1 calc R . .
C19 C 0.3937(4) 0.1937(4) 0.91061(14) 0.0510(18) Uani 1 1 d . . .
H19 H 0.3864 0.1638 0.9254 0.061 Uiso 1 1 calc R . .
C20 C 0.4052(4) 0.2670(5) 0.91652(15) 0.0574(19) Uani 1 1 d . . .
H20 H 0.4542 0.2993 0.9226 0.069 Uiso 1 1 calc R . .
C21 C 0.3938(4) 0.2892(4) 0.89081(14) 0.0473(17) Uani 1 1 d . . .
H21 H 0.3566 0.3031 0.8918 0.057 Uiso 1 1 calc R . .
C23 C 0.2291(3) 0.2089(4) 0.86300(14) 0.0432(16) Uani 1 1 d . . .
C24 C 0.1935(4) 0.1671(4) 0.88342(15) 0.057(2) Uani 1 1 d . . .
H24 H 0.2103 0.1388 0.8908 0.069 Uiso 1 1 calc R . .
C25 C 0.1347(4) 0.1663(5) 0.89300(17) 0.069(2) Uani 1 1 d . . .
H25 H 0.1097 0.1359 0.9063 0.083 Uiso 1 1 calc R . .
C26 C 0.1119(5) 0.2110(6) 0.88294(18) 0.074(3) Uani 1 1 d . . .
H26 H 0.0733 0.2129 0.8901 0.088 Uiso 1 1 calc R . .
C27 C 0.1457(5) 0.2521(5) 0.8627(2) 0.072(3) Uani 1 1 d . . .
H27 H 0.1291 0.2808 0.8556 0.087 Uiso 1 1 calc R . .
C28 C 0.2042(4) 0.2515(4) 0.85254(16) 0.0543(19) Uani 1 1 d . . .
H28 H 0.2271 0.2797 0.8386 0.065 Uiso 1 1 calc R . .
C29 C 0.3552(4) 0.2814(3) 0.83051(14) 0.0437(16) Uani 1 1 d . . .
C30 C 0.3895(4) 0.2745(4) 0.81019(14) 0.0494(18) Uani 1 1 d . . .
H30 H 0.3821 0.2294 0.8055 0.059 Uiso 1 1 calc R . .
C31 C 0.4352(4) 0.3348(4) 0.79677(16) 0.061(2) Uani 1 1 d . . .
H31 H 0.4599 0.3303 0.7832 0.074 Uiso 1 1 calc R . .
C32 C 0.4452(4) 0.3991(4) 0.80247(16) 0.062(2) Uani 1 1 d . . .
H32 H 0.4759 0.4389 0.7928 0.075 Uiso 1 1 calc R . .
C33 C 0.4105(5) 0.4072(4) 0.82262(17) 0.063(2) Uani 1 1 d . . .
H33 H 0.4173 0.4524 0.8268 0.076 Uiso 1 1 calc R . .
C34 C 0.3658(4) 0.3483(4) 0.83641(15) 0.0461(17) Uani 1 1 d . . .
H34 H 0.3421 0.3534 0.8501 0.055 Uiso 1 1 calc R . .
C35 C 0.4574(3) 0.1437(3) 0.82580(13) 0.0394(15) Uani 1 1 d . . .
C36 C 0.4370(4) 0.1153(4) 0.80248(15) 0.057(2) Uani 1 1 d . . .
H36 H 0.3886 0.0833 0.7990 0.069 Uiso 1 1 calc R . .
C37 C 0.4881(5) 0.1343(5) 0.78421(17) 0.071(2) Uani 1 1 d . . .
H37 H 0.4744 0.1145 0.7683 0.085 Uiso 1 1 calc R . .
C38 C 0.5578(6) 0.1812(5) 0.7890(2) 0.075(3) Uani 1 1 d . . .
H38 H 0.5919 0.1945 0.7764 0.090 Uiso 1 1 calc R . .
C39 C 0.5788(5) 0.2092(5) 0.8122(2) 0.079(3) Uani 1 1 d . . .
H39 H 0.6272 0.2415 0.8155 0.095 Uiso 1 1 calc R . .
C40 C 0.5286(4) 0.1898(4) 0.83079(18) 0.057(2) Uani 1 1 d . . .
H40 H 0.5429 0.2081 0.8468 0.068 Uiso 1 1 calc R . .
C41 C 0.3886(4) 0.0553(4) 0.86936(14) 0.0451(17) Uani 1 1 d . . .
C42 C 0.4420(4) 0.0368(4) 0.86809(19) 0.066(2) Uani 1 1 d . . .
H42 H 0.4807 0.0612 0.8572 0.079 Uiso 1 1 calc R . .
C43 C 0.4376(5) -0.0173(5) 0.8828(2) 0.088(3) Uani 1 1 d . . .
H43 H 0.4732 -0.0301 0.8818 0.106 Uiso 1 1 calc R . .
C44 C 0.3816(6) -0.0525(6) 0.8988(2) 0.103(4) Uani 1 1 d . . .
H44 H 0.3792 -0.0894 0.9087 0.124 Uiso 1 1 calc R . .
C45 C 0.3288(6) -0.0349(5) 0.9007(2) 0.083(3) Uani 1 1 d . . .
H45 H 0.2912 -0.0590 0.9120 0.100 Uiso 1 1 calc R . .
C46 C 0.3317(4) 0.0190(4) 0.88573(17) 0.062(2) Uani 1 1 d . . .
H46 H 0.2954 0.0308 0.8866 0.074 Uiso 1 1 calc R . .
C47 C 0.3339(5) 0.3445(5) 0.93242(16) 0.065(2) Uani 1 1 d . . .
C48 C 0.2780(6) 0.3418(6) 0.9195(3) 0.097(4) Uani 1 1 d . . .
H48 H 0.2373 0.2977 0.9158 0.116 Uiso 1 1 calc R . .
C49 C 0.2830(8) 0.4076(8) 0.9117(3) 0.124(5) Uani 1 1 d . . .
H49 H 0.2446 0.4066 0.9032 0.149 Uiso 1 1 calc R . .
C50 C 0.3442(8) 0.4732(7) 0.9166(3) 0.117(4) Uani 1 1 d . . .
H50 H 0.3492 0.5160 0.9103 0.140 Uiso 1 1 calc R . .
C51 C 0.3966(6) 0.4734(6) 0.9308(2) 0.094(3) Uani 1 1 d . . .
H51 H 0.4364 0.5172 0.9355 0.113 Uiso 1 1 calc R . .
C52 C 0.3920(5) 0.4100(5) 0.9385(2) 0.082(3) Uani 1 1 d . . .
H52 H 0.4291 0.4116 0.9480 0.098 Uiso 1 1 calc R . .
Pt1A Pt 1.015096(12) 0.384412(13) 0.676653(5) 0.03770(7) Uani 1 1 d . . .
Se1A Se 0.99697(5) 0.67818(4) 0.669650(16) 0.0605(2) Uani 1 1 d . . .
Cl1A Cl 0.95618(11) 0.56161(11) 0.73876(4) 0.0574(5) Uani 1 1 d . . .
P1A P 1.05311(9) 0.49357(9) 0.69461(4) 0.0402(4) Uani 1 1 d . . .
P2A P 0.90427(8) 0.36323(8) 0.68371(3) 0.0351(4) Uani 1 1 d . . .
O22A O 0.9609(2) 0.5197(2) 0.66909(8) 0.0380(10) Uiso 1 1 d . . .
N12A N 1.1174(3) 0.3904(3) 0.67434(14) 0.0532(17) Uani 1 1 d . . .
C1A C 0.9890(3) 0.2944(4) 0.65585(13) 0.0425(16) Uani 1 1 d . . .
C2A C 0.9332(4) 0.2585(4) 0.63881(15) 0.0478(18) Uani 1 1 d . . .
H2A H 0.8968 0.2700 0.6379 0.057 Uiso 1 1 calc R . .
C3A C 0.9307(4) 0.2069(4) 0.62345(15) 0.0478(17) Uani 1 1 d . . .
H3A H 0.8948 0.1866 0.6114 0.057 Uiso 1 1 calc R . .
C4A C 0.9813(4) 0.1835(3) 0.62539(14) 0.0458(17) Uani 1 1 d . . .
C5A C 0.9785(4) 0.1294(3) 0.60994(14) 0.0512(19) Uani 1 1 d . . .
H5A H 0.9424 0.1078 0.5980 0.061 Uiso 1 1 calc R . .
C6A C 1.0286(5) 0.1087(4) 0.61250(17) 0.060(2) Uani 1 1 d . . .
H6A H 1.0271 0.0735 0.6019 0.072 Uiso 1 1 calc R . .
C7A C 1.0812(5) 0.1383(4) 0.63022(18) 0.062(2) Uani 1 1 d . . .
H7A H 1.1138 0.1219 0.6321 0.074 Uiso 1 1 calc R . .
C8A C 1.0856(4) 0.1919(4) 0.64512(16) 0.0509(19) Uani 1 1 d . . .
H8A H 1.1222 0.2126 0.6570 0.061 Uiso 1 1 calc R . .
C9A C 1.0370(4) 0.2165(3) 0.64303(15) 0.0469(17) Uani 1 1 d . . .
C10A C 1.0406(3) 0.2731(3) 0.65752(14) 0.0426(17) Uani 1 1 d . . .
C11A C 1.0996(4) 0.3127(4) 0.67548(17) 0.054(2) Uani 1 1 d . . .
H11A H 1.1419 0.3100 0.6700 0.065 Uiso 1 1 calc R . .
C13A C 1.0802(5) 0.2829(4) 0.70153(17) 0.064(2) Uani 1 1 d . . .
H13D H 1.0459 0.2945 0.7085 0.097 Uiso 1 1 calc R . .
H13E H 1.1229 0.3037 0.7117 0.097 Uiso 1 1 calc R . .
H13F H 1.0596 0.2314 0.7011 0.097 Uiso 1 1 calc R . .
C14A C 1.1703(4) 0.4330(5) 0.6940(2) 0.070(3) Uani 1 1 d . . .
H14D H 1.2107 0.4252 0.6931 0.105 Uiso 1 1 calc R . .
H14E H 1.1479 0.4181 0.7101 0.105 Uiso 1 1 calc R . .
H14F H 1.1866 0.4833 0.6916 0.105 Uiso 1 1 calc R . .
C15A C 1.1495(4) 0.4197(4) 0.64967(19) 0.067(3) Uani 1 1 d . . .
H15D H 1.1574 0.4678 0.6480 0.100 Uiso 1 1 calc R . .
H15E H 1.1172 0.3897 0.6368 0.100 Uiso 1 1 calc R . .
H15F H 1.1947 0.4207 0.6482 0.100 Uiso 1 1 calc R . .
C16A C 0.9761(3) 0.5088(3) 0.69386(13) 0.0388(15) Uani 1 1 d . . .
C17A C 0.9043(3) 0.4400(3) 0.70031(13) 0.0363(15) Uani 1 1 d . . .
H17A H 0.8991 0.4318 0.7184 0.044 Uiso 1 1 calc R . .
C18A C 0.8515(3) 0.4623(3) 0.69052(14) 0.0411(16) Uani 1 1 d . . .
H18C H 0.8292 0.4742 0.7041 0.049 Uiso 1 1 calc R . .
H18D H 0.8142 0.4245 0.6804 0.049 Uiso 1 1 calc R . .
C19A C 0.9007(3) 0.5293(3) 0.67477(14) 0.0432(16) Uani 1 1 d . . .
H19A H 0.8770 0.5350 0.6600 0.052 Uiso 1 1 calc R . .
C20A C 0.9381(4) 0.5961(3) 0.69079(13) 0.0434(16) Uani 1 1 d . . .
H20A H 0.9038 0.6033 0.7007 0.052 Uiso 1 1 calc R . .
C21A C 0.9852(4) 0.5775(4) 0.70708(13) 0.0409(16) Uani 1 1 d . . .
H21A H 1.0357 0.6162 0.7062 0.049 Uiso 1 1 calc R . .
C29A C 1.0761(4) 0.5022(4) 0.72694(16) 0.0546(19) Uani 1 1 d . . .
C30A C 1.0521(5) 0.4387(5) 0.74011(18) 0.070(2) Uani 1 1 d . . .
H30A H 1.0262 0.3946 0.7319 0.083 Uiso 1 1 calc R . .
C31A C 1.0662(6) 0.4401(7) 0.7655(2) 0.097(3) Uani 1 1 d . . .
H31A H 1.0508 0.3971 0.7742 0.116 Uiso 1 1 calc R . .
C32A C 1.1030(7) 0.5052(9) 0.7779(2) 0.111(4) Uani 1 1 d . . .
H32A H 1.1118 0.5068 0.7950 0.133 Uiso 1 1 calc R . .
C33A C 1.1258(7) 0.5662(8) 0.7648(2) 0.103(4) Uani 1 1 d . . .
H33A H 1.1519 0.6103 0.7729 0.123 Uiso 1 1 calc R . .
C34A C 1.1124(5) 0.5660(6) 0.7402(2) 0.081(3) Uani 1 1 d . . .
H34A H 1.1279 0.6096 0.7320 0.098 Uiso 1 1 calc R . .
C23A C 1.1203(3) 0.5661(4) 0.67614(18) 0.051(2) Uani 1 1 d . . .
C24A C 1.1868(4) 0.6154(4) 0.6849(2) 0.069(3) Uani 1 1 d . . .
H24A H 1.1976 0.6161 0.7017 0.083 Uiso 1 1 calc R . .
C25A C 1.2371(5) 0.6635(5) 0.6690(3) 0.100(5) Uani 1 1 d . . .
H25A H 1.2826 0.6969 0.6750 0.120 Uiso 1 1 calc R . .
C26A C 1.2215(7) 0.6631(6) 0.6444(3) 0.108(5) Uani 1 1 d . . .
H26A H 1.2561 0.6968 0.6336 0.129 Uiso 1 1 calc R . .
C27A C 1.1565(6) 0.6145(5) 0.6355(2) 0.090(3) Uani 1 1 d . . .
H27A H 1.1460 0.6139 0.6187 0.108 Uiso 1 1 calc R . .
C28A C 1.1062(5) 0.5660(5) 0.65140(19) 0.070(2) Uani 1 1 d . . .
H28A H 1.0612 0.5320 0.6452 0.084 Uiso 1 1 calc R . .
C35A C 0.8581(3) 0.2890(3) 0.70499(13) 0.0367(15) Uani 1 1 d . . .
C36A C 0.8754(4) 0.2349(4) 0.70629(15) 0.0484(18) Uani 1 1 d . . .
H36A H 0.9095 0.2356 0.6954 0.058 Uiso 1 1 calc R . .
C37A C 0.8435(4) 0.1811(4) 0.72314(15) 0.0520(19) Uani 1 1 d . . .
H37A H 0.8562 0.1454 0.7237 0.062 Uiso 1 1 calc R . .
C38A C 0.7946(4) 0.1782(4) 0.73891(14) 0.0497(18) Uani 1 1 d . . .
H38A H 0.7744 0.1416 0.7507 0.060 Uiso 1 1 calc R . .
C39A C 0.7737(4) 0.2286(4) 0.73788(14) 0.0504(18) Uani 1 1 d . . .
H39A H 0.7376 0.2251 0.7484 0.060 Uiso 1 1 calc R . .
C40A C 0.8065(3) 0.2853(4) 0.72097(14) 0.0452(17) Uani 1 1 d . . .
H40A H 0.7934 0.3207 0.7205 0.054 Uiso 1 1 calc R . .
C41A C 0.8455(3) 0.3434(3) 0.65727(13) 0.0385(15) Uani 1 1 d . . .
C42A C 0.7740(3) 0.2930(4) 0.65810(15) 0.0493(18) Uani 1 1 d . . .
H42A H 0.7540 0.2678 0.6728 0.059 Uiso 1 1 calc R . .
C43A C 0.7319(4) 0.2792(4) 0.63773(17) 0.060(2) Uani 1 1 d . . .
H43A H 0.6833 0.2443 0.6386 0.072 Uiso 1 1 calc R . .
C44A C 0.7589(4) 0.3151(4) 0.61616(16) 0.056(2) Uani 1 1 d . . .
H44A H 0.7294 0.3042 0.6022 0.067 Uiso 1 1 calc R . .
C45A C 0.8291(4) 0.3670(4) 0.61502(15) 0.0513(18) Uani 1 1 d . . .
H45A H 0.8475 0.3934 0.6004 0.062 Uiso 1 1 calc R . .
C46A C 0.8730(4) 0.3809(4) 0.63503(15) 0.0501(18) Uani 1 1 d . . .
H46A H 0.9217 0.4156 0.6339 0.060 Uiso 1 1 calc R . .
C47A C 0.9791(4) 0.7482(3) 0.68419(13) 0.0434(16) Uani 1 1 d . . .
C48A C 1.0141(4) 0.7829(4) 0.70545(15) 0.0548(19) Uani 1 1 d . . .
H48A H 1.0446 0.7701 0.7135 0.066 Uiso 1 1 calc R . .
C49A C 1.0038(5) 0.8382(4) 0.71509(18) 0.068(2) Uani 1 1 d . . .
H49A H 1.0277 0.8628 0.7295 0.081 Uiso 1 1 calc R . .
C50A C 0.9591(5) 0.8552(5) 0.70328(18) 0.067(2) Uani 1 1 d . . .
H50A H 0.9520 0.8917 0.7095 0.080 Uiso 1 1 calc R . .
C51A C 0.9246(5) 0.8200(5) 0.6825(2) 0.079(3) Uani 1 1 d . . .
H51A H 0.8935 0.8325 0.6747 0.095 Uiso 1 1 calc R . .
C52A C 0.9335(4) 0.7665(4) 0.67251(16) 0.057(2) Uani 1 1 d . . .
H52A H 0.9092 0.7429 0.6580 0.069 Uiso 1 1 calc R . .
B1 B 1.0000 0.0000 0.9162(2) 0.075(5) Uani 1 3 d SD . .
F1 F 1.0000 0.0000 0.8910(2) 0.124(4) Uani 1 3 d SD . .
F2 F 0.9901(4) 0.0537(3) 0.92467(15) 0.122(2) Uani 1 1 d D . .
B2 B 0.6667 0.3333 0.72906(17) 0.044(3) Uani 1 3 d SD . .
F3 F 0.7345(2) 0.3824(2) 0.73686(11) 0.0772(15) Uani 1 1 d D . .
F4 F 0.6667 0.3333 0.70399(16) 0.115(4) Uani 1 3 d SD . .
B3 B 0.0000 1.0000 0.76133(16) 0.047(3) Uani 1 3 d SD . .
F5 F 0.0350(3) 0.9661(3) 0.75318(10) 0.0934(17) Uani 1 1 d D . .
F6 F 0.0000 1.0000 0.78648(14) 0.073(2) Uani 1 3 d SD . .
B4 B 0.3333 0.6667 0.7390(3) 0.128(13) Uani 1 3 d SD . .
F7 F 0.3333 0.6667 0.7640(3) 0.271(13) Uani 1 3 d SD . .
F8 F 0.2969(5) 0.5991(4) 0.7305(2) 0.186(4) Uani 1 1 d D . .
B5 B 0.6667 0.3333 0.8809(2) 0.057(4) Uani 1 3 d SD . .
F9 F 0.6667 0.3333 0.85588(19) 0.186(7) Uani 1 3 d SD . .
F10 F 0.6320(4) 0.3662(4) 0.88953(16) 0.138(3) Uani 1 1 d D . .
B6 B 0.3333 0.6667 0.8865(4) 0.200 Uiso 1 3 d SD . .
F11 F 0.3333 0.6667 0.8587(3) 0.200 Uiso 1 3 d SD A .
F12 F 0.3710(14) 0.6243(14) 0.8884(3) 0.200 Uiso 0.50 1 d PD A 1
F12A F 0.2904(14) 0.5868(7) 0.8888(3) 0.200 Uiso 0.50 1 d PD A 2

loop_
_atom_site_aniso_label
_atom_site_aniso_U_11
_atom_site_aniso_U_22
_atom_site_aniso_U_33
_atom_site_aniso_U_23
_atom_site_aniso_U_13
_atom_site_aniso_U_12
Pt1 0.03022(13) 0.03363(13) 0.03872(13) 0.00164(11) -0.00374(11) 0.01457(11)
Se1 0.1008(7) 0.0859(6) 0.0529(6) -0.0054(5) 0.0108(5) 0.0530(6)
Cl1 0.0479(10) 0.0464(10) 0.0819(16) -0.0076(10) -0.0066(10) 0.0108(9)
P1 0.0333(9) 0.0366(9) 0.0376(9) 0.0014(7) -0.0009(7) 0.0169(7)
P2 0.0312(8) 0.0383(9) 0.0383(10) 0.0017(7) -0.0026(7) 0.0165(7)
O22 0.045(3) 0.053(3) 0.037(3) 0.002(2) -0.004(2) 0.024(2)
N12 0.033(3) 0.037(3) 0.058(4) 0.000(3) -0.014(3) 0.019(2)
C1 0.035(3) 0.040(4) 0.039(4) -0.004(3) 0.003(3) 0.015(3)
C2 0.045(4) 0.049(4) 0.059(5) -0.007(4) -0.006(4) 0.026(4)
C3 0.059(5) 0.055(5) 0.073(6) -0.006(4) -0.006(4) 0.042(4)
C4 0.056(5) 0.043(4) 0.055(5) -0.009(4) -0.001(4) 0.024(4)
C5 0.085(6) 0.043(4) 0.090(7) -0.014(5) -0.017(5) 0.035(5)
C6 0.080(6) 0.050(5) 0.093(7) -0.021(5) -0.005(6) 0.029(5)
C7 0.064(5) 0.060(5) 0.068(6) -0.019(4) -0.012(4) 0.026(4)
C8 0.050(4) 0.048(4) 0.054(5) -0.002(4) 0.002(4) 0.025(4)
C9 0.032(3) 0.042(4) 0.042(4) -0.005(3) 0.006(3) 0.012(3)
C10 0.038(4) 0.040(4) 0.041(4) 0.004(3) 0.003(3) 0.016(3)
C11 0.039(4) 0.041(4) 0.053(4) -0.010(3) -0.009(3) 0.018(3)
C13 0.078(6) 0.061(5) 0.050(5) 0.007(4) -0.010(4) 0.034(5)
C15 0.032(4) 0.048(4) 0.065(5) 0.002(4) 0.003(3) 0.016(3)
C14 0.061(5) 0.046(4) 0.083(6) -0.005(4) -0.027(4) 0.035(4)
C16 0.040(4) 0.050(4) 0.037(4) 0.002(3) 0.000(3) 0.027(3)
C17 0.035(3) 0.045(4) 0.045(4) -0.010(3) -0.005(3) 0.018(3)
C18 0.053(4) 0.062(5) 0.052(5) -0.014(4) -0.020(4) 0.033(4)
C19 0.061(5) 0.065(5) 0.036(4) -0.007(3) -0.017(3) 0.039(4)
C20 0.062(5) 0.071(5) 0.039(4) -0.009(4) -0.008(4) 0.033(4)
C21 0.041(4) 0.045(4) 0.050(5) -0.003(3) 0.000(3) 0.017(3)
C23 0.029(3) 0.049(4) 0.050(4) -0.006(3) -0.004(3) 0.018(3)
C24 0.048(4) 0.062(5) 0.055(5) -0.002(4) -0.002(4) 0.022(4)
C25 0.047(5) 0.095(7) 0.054(5) 0.001(5) 0.008(4) 0.028(5)
C26 0.054(5) 0.111(8) 0.060(6) -0.027(6) -0.003(5) 0.045(5)
C27 0.065(6) 0.084(6) 0.087(8) -0.011(6) -0.013(5) 0.052(5)
C28 0.055(4) 0.059(5) 0.058(5) 0.000(4) 0.001(4) 0.036(4)
C29 0.041(4) 0.038(4) 0.050(4) 0.003(3) -0.010(3) 0.018(3)
C30 0.062(5) 0.046(4) 0.038(4) -0.002(3) -0.002(4) 0.025(4)
C31 0.063(5) 0.062(5) 0.051(5) 0.000(4) 0.014(4) 0.025(4)
C32 0.061(5) 0.054(5) 0.050(5) 0.015(4) 0.005(4) 0.012(4)
C33 0.078(6) 0.038(4) 0.060(6) 0.001(4) -0.004(5) 0.018(4)
C34 0.043(4) 0.044(4) 0.051(5) 0.000(3) 0.002(3) 0.022(3)
C35 0.039(4) 0.036(3) 0.043(4) 0.009(3) 0.008(3) 0.019(3)
C36 0.061(5) 0.061(5) 0.056(5) 0.016(4) 0.010(4) 0.035(4)
C37 0.086(7) 0.094(7) 0.050(5) 0.012(5) 0.013(5) 0.059(6)
C38 0.080(7) 0.070(6) 0.078(7) 0.023(5) 0.038(6) 0.040(5)
C39 0.048(5) 0.067(6) 0.120(10) -0.002(6) 0.018(6) 0.027(4)
C40 0.034(4) 0.047(4) 0.085(6) -0.002(4) 0.009(4) 0.017(3)
C41 0.037(4) 0.040(4) 0.051(5) 0.000(3) -0.013(3) 0.014(3)
C42 0.043(4) 0.065(5) 0.094(7) 0.023(5) -0.004(4) 0.029(4)
C43 0.062(6) 0.075(6) 0.131(10) 0.030(7) -0.015(6) 0.036(5)
C44 0.101(8) 0.071(6) 0.124(10) 0.047(7) -0.025(8) 0.033(6)
C45 0.084(7) 0.070(6) 0.080(7) 0.036(5) 0.015(5) 0.027(5)
C46 0.057(5) 0.054(5) 0.072(6) 0.012(4) 0.008(4) 0.026(4)
C47 0.072(6) 0.071(6) 0.058(5) -0.021(4) 0.007(4) 0.040(5)
C48 0.079(7) 0.081(7) 0.154(12) -0.043(7) -0.020(7) 0.057(6)
C49 0.132(11) 0.157(13) 0.130(11) -0.065(10) -0.059(9) 0.108(11)
C50 0.138(12) 0.100(9) 0.144(13) -0.004(9) 0.003(10) 0.083(9)
C51 0.083(7) 0.096(8) 0.103(9) -0.010(7) 0.010(7) 0.044(6)
C52 0.075(6) 0.078(7) 0.088(8) -0.003(6) 0.000(5) 0.035(6)
Pt1A 0.02795(13) 0.03589(14) 0.04949(16) -0.00495(12) 0.00100(11) 0.01613(11)
Se1A 0.0793(6) 0.0430(4) 0.0553(5) 0.0083(4) 0.0221(4) 0.0278(4)
Cl1A 0.0714(13) 0.0763(13) 0.0396(10) -0.0062(9) 0.0029(9) 0.0483(11)
P1A 0.0308(9) 0.0401(9) 0.0481(11) -0.0070(8) -0.0011(8) 0.0166(7)
P2A 0.0275(8) 0.0322(8) 0.0455(10) 0.0014(7) 0.0034(7) 0.0147(7)
N12A 0.028(3) 0.046(3) 0.085(5) -0.016(3) 0.000(3) 0.018(3)
C1A 0.040(4) 0.041(4) 0.045(4) -0.009(3) 0.004(3) 0.019(3)
C2A 0.047(4) 0.042(4) 0.061(5) -0.006(4) -0.003(4) 0.026(3)
C3A 0.045(4) 0.046(4) 0.049(5) -0.002(3) -0.002(3) 0.020(3)
C4A 0.051(4) 0.032(3) 0.048(4) 0.013(3) 0.022(3) 0.016(3)
C5A 0.059(5) 0.025(3) 0.048(5) 0.005(3) 0.015(4) 0.005(3)
C6A 0.076(6) 0.041(4) 0.069(6) -0.001(4) 0.022(5) 0.034(4)
C7A 0.062(5) 0.055(5) 0.079(6) 0.004(4) 0.014(5) 0.037(4)
C8A 0.043(4) 0.043(4) 0.072(6) -0.008(4) 0.008(4) 0.026(3)
C9A 0.038(4) 0.034(4) 0.062(5) -0.001(3) 0.008(3) 0.013(3)
C10A 0.033(3) 0.039(4) 0.055(5) -0.006(3) 0.007(3) 0.018(3)
C11A 0.038(4) 0.052(4) 0.080(6) -0.014(4) -0.005(4) 0.030(4)
C13A 0.072(5) 0.061(5) 0.075(6) -0.014(5) -0.014(5) 0.045(5)
C14A 0.034(4) 0.070(6) 0.108(8) -0.035(5) -0.020(4) 0.028(4)
C15A 0.043(4) 0.049(4) 0.105(8) 0.004(5) 0.031(5) 0.020(4)
C16A 0.038(4) 0.037(3) 0.043(4) -0.001(3) 0.004(3) 0.020(3)
C17A 0.038(3) 0.034(3) 0.035(4) -0.006(3) 0.006(3) 0.017(3)
C18A 0.037(3) 0.040(4) 0.052(4) -0.005(3) -0.002(3) 0.024(3)
C19A 0.040(4) 0.041(4) 0.054(5) -0.007(3) -0.008(3) 0.025(3)
C20A 0.058(4) 0.034(3) 0.042(4) 0.003(3) 0.014(3) 0.026(3)
C21A 0.042(4) 0.042(4) 0.038(4) -0.007(3) 0.001(3) 0.021(3)
C29A 0.040(4) 0.065(5) 0.059(5) -0.004(4) -0.003(4) 0.026(4)
C30A 0.061(5) 0.092(7) 0.064(6) -0.001(5) 0.001(4) 0.044(5)
C31A 0.109(9) 0.134(10) 0.075(8) 0.017(7) -0.004(7) 0.081(8)
C32A 0.121(10) 0.171(14) 0.066(8) -0.019(9) -0.026(7) 0.092(11)
C33A 0.104(9) 0.156(12) 0.065(7) -0.039(8) -0.040(7) 0.078(9)
C34A 0.074(6) 0.103(7) 0.086(7) -0.041(6) -0.028(5) 0.058(6)
C23A 0.028(3) 0.036(4) 0.089(7) -0.011(4) 0.003(4) 0.015(3)
C24A 0.037(4) 0.040(4) 0.128(9) -0.013(5) 0.002(5) 0.017(4)
C25A 0.044(5) 0.038(5) 0.216(16) -0.002(8) 0.032(8) 0.019(4)
C26A 0.083(9) 0.064(7) 0.185(15) 0.035(9) 0.068(10) 0.043(7)
C27A 0.083(7) 0.072(7) 0.115(9) 0.022(6) 0.047(7) 0.038(6)
C28A 0.058(5) 0.063(5) 0.077(7) 0.012(5) 0.024(5) 0.022(4)
C35A 0.029(3) 0.030(3) 0.047(4) 0.001(3) -0.006(3) 0.012(3)
C36A 0.049(4) 0.046(4) 0.051(5) 0.001(4) -0.003(3) 0.025(3)
C37A 0.054(4) 0.047(4) 0.057(5) 0.007(4) -0.007(4) 0.027(4)
C38A 0.048(4) 0.048(4) 0.046(4) 0.014(3) -0.002(4) 0.019(4)
C39A 0.047(4) 0.047(4) 0.045(4) 0.009(3) 0.011(3) 0.015(3)
C40A 0.036(4) 0.041(4) 0.056(5) 0.006(3) 0.001(3) 0.018(3)
C41A 0.039(4) 0.034(3) 0.049(4) 0.000(3) 0.002(3) 0.023(3)
C42A 0.030(3) 0.049(4) 0.056(5) 0.005(4) -0.003(3) 0.011(3)
C43A 0.046(4) 0.063(5) 0.066(6) -0.002(4) -0.017(4) 0.022(4)
C44A 0.065(5) 0.061(5) 0.055(5) -0.012(4) -0.015(4) 0.042(4)
C45A 0.070(5) 0.052(4) 0.045(4) 0.005(3) -0.002(4) 0.041(4)
C46A 0.056(4) 0.049(4) 0.054(5) 0.004(4) 0.007(4) 0.033(4)
C47A 0.051(4) 0.036(4) 0.040(4) 0.000(3) -0.004(3) 0.019(3)
C48A 0.059(5) 0.047(4) 0.059(5) -0.001(4) -0.008(4) 0.028(4)
C49A 0.077(6) 0.055(5) 0.069(6) -0.020(4) -0.016(5) 0.032(5)
C50A 0.082(6) 0.058(5) 0.069(6) -0.009(5) -0.005(5) 0.042(5)
C51A 0.074(6) 0.081(6) 0.102(8) 0.006(6) -0.015(6) 0.054(5)
C52A 0.061(5) 0.054(5) 0.057(5) -0.005(4) -0.016(4) 0.028(4)
B1 0.057(7) 0.057(7) 0.111(18) 0.000 0.000 0.028(3)
F1 0.130(6) 0.130(6) 0.113(11) 0.000 0.000 0.065(3)
F2 0.117(5) 0.102(5) 0.149(7) -0.003(4) 0.023(5) 0.058(4)
B2 0.040(5) 0.040(5) 0.052(9) 0.000 0.000 0.020(2)
F3 0.051(3) 0.057(3) 0.117(5) -0.008(3) -0.015(3) 0.023(2)
F4 0.132(6) 0.132(6) 0.082(8) 0.000 0.000 0.066(3)
B3 0.039(5) 0.039(5) 0.062(10) 0.000 0.000 0.020(2)
F5 0.110(4) 0.111(4) 0.096(4) -0.034(3) -0.014(3) 0.083(4)
F6 0.078(3) 0.078(3) 0.064(6) 0.000 0.000 0.0389(17)
B4 0.069(9) 0.069(9) 0.24(4) 0.000 0.000 0.035(5)
F7 0.35(2) 0.35(2) 0.118(16) 0.000 0.000 0.173(11)
F8 0.151(7) 0.112(6) 0.291(14) -0.003(7) 0.010(8) 0.063(6)
B5 0.042(5) 0.042(5) 0.089(14) 0.000 0.000 0.021(3)
F9 0.239(12) 0.239(12) 0.080(10) 0.000 0.000 0.119(6)
F10 0.108(5) 0.130(6) 0.200(9) -0.014(6) 0.021(5) 0.078(5)

loop_
_geom_bond_atom_site_label_1
_geom_bond_atom_site_label_2
_geom_bond_distance
_geom_bond_site_symmetry_2
_geom_bond_publ_flag
Pt1 C1 2.075(7) . ?
Pt1 N12 2.151(5) . ?
Pt1 P2 2.2488(16) . ?
Pt1 P1 2.3226(17) . ?
Se1 C47 1.891(9) . ?
Se1 C20 2.000(8) . ?
Cl1 C21 1.794(7) . ?
P1 C23 1.822(7) . ?
P1 C29 1.833(7) . ?
P1 C16 1.843(7) . ?
P2 C41 1.812(7) . ?
P2 C35 1.831(7) . ?
P2 C17 1.862(7) . ?
O22 C16 1.434(8) . ?
O22 C19 1.451(8) . ?
N12 C15 1.483(9) . ?
N12 C14 1.508(9) . ?
N12 C11 1.511(9) . ?
C1 C10 1.373(9) . ?
C1 C2 1.441(10) . ?
C2 C3 1.380(10) . ?
C3 C4 1.404(11) . ?
C4 C5 1.410(10) . ?
C4 C9 1.422(10) . ?
C5 C6 1.357(13) . ?
C6 C7 1.397(13) . ?
C7 C8 1.373(11) . ?
C8 C9 1.425(10) . ?
C9 C10 1.439(9) . ?
C10 C11 1.505(10) . ?
C11 C13 1.494(11) . ?
C16 C21 1.549(10) . ?
C16 C17 1.582(9) . ?
C17 C18 1.533(10) . ?
C18 C19 1.540(11) . ?
C19 C20 1.511(11) . ?
C20 C21 1.532(11) . ?
C23 C24 1.392(11) . ?
C23 C28 1.398(10) . ?
C24 C25 1.366(11) . ?
C25 C26 1.395(13) . ?
C26 C27 1.370(14) . ?
C27 C28 1.384(12) . ?
C29 C30 1.377(10) . ?
C29 C34 1.383(9) . ?
C30 C31 1.385(11) . ?
C31 C32 1.331(11) . ?
C32 C33 1.384(12) . ?
C33 C34 1.372(11) . ?
C35 C36 1.376(11) . ?
C35 C40 1.379(10) . ?
C36 C37 1.384(11) . ?
C37 C38 1.356(14) . ?
C38 C39 1.369(14) . ?
C39 C40 1.382(12) . ?
C41 C46 1.396(11) . ?
C41 C42 1.399(10) . ?
C42 C43 1.379(12) . ?
C43 C44 1.370(16) . ?
C44 C45 1.375(15) . ?
C45 C46 1.397(12) . ?
C47 C48 1.371(14) . ?
C47 C52 1.383(13) . ?
C48 C49 1.437(17) . ?
C49 C50 1.398(18) . ?
C50 C51 1.368(17) . ?
C51 C52 1.386(15) . ?
Pt1A C1A 2.068(6) . ?
Pt1A N12A 2.155(5) . ?
Pt1A P2A 2.2359(16) . ?
Pt1A P1A 2.2912(18) . ?
Se1A C47A 1.909(7) . ?
Se1A C20A 1.955(7) . ?
Cl1A C21A 1.800(7) . ?
P1A C29A 1.804(9) . ?
P1A C23A 1.815(8) . ?
P1A C16A 1.853(7) . ?
P2A C35A 1.816(7) . ?
P2A C41A 1.817(7) . ?
P2A C17A 1.888(6) . ?
O22A C16A 1.428(8) . ?
O22A C19A 1.451(8) . ?
N12A C15A 1.492(11) . ?
N12A C14A 1.494(10) . ?
N12A C11A 1.524(9) . ?
C1A C2A 1.404(10) . ?
C1A C10A 1.405(9) . ?
C2A C3A 1.370(10) . ?
C3A C4A 1.420(10) . ?
C4A C5A 1.413(10) . ?
C4A C9A 1.418(11) . ?
C5A C6A 1.371(11) . ?
C6A C7A 1.376(12) . ?
C7A C8A 1.376(11) . ?
C8A C9A 1.399(10) . ?
C9A C10A 1.424(10) . ?
C10A C11A 1.489(10) . ?
C11A C13A 1.520(13) . ?
C16A C17A 1.560(9) . ?
C16A C21A 1.568(9) . ?
C17A C18A 1.537(9) . ?
C18A C19A 1.554(10) . ?
C19A C20A 1.525(9) . ?
C20A C21A 1.545(10) . ?
C29A C34A 1.397(12) . ?
C29A C30A 1.397(12) . ?
C30A C31A 1.406(14) . ?
C31A C32A 1.395(18) . ?
C32A C33A 1.355(18) . ?
C33A C34A 1.360(15) . ?
C23A C28A 1.374(13) . ?
C23A C24A 1.375(10) . ?
C24A C25A 1.368(15) . ?
C25A C26A 1.374(19) . ?
C26A C27A 1.353(17) . ?
C27A C28A 1.370(13) . ?
C35A C40A 1.382(10) . ?
C35A C36A 1.396(9) . ?
C36A C37A 1.363(10) . ?
C37A C38A 1.337(11) . ?
C38A C39A 1.372(10) . ?
C39A C40A 1.406(10) . ?
C41A C42A 1.376(9) . ?
C41A C46A 1.407(10) . ?
C42A C43A 1.365(11) . ?
C43A C44A 1.361(12) . ?
C44A C45A 1.365(11) . ?
C45A C46A 1.371(11) . ?
C47A C48A 1.376(10) . ?
C47A C52A 1.384(10) . ?
C48A C49A 1.422(11) . ?
C49A C50A 1.354(12) . ?
C50A C51A 1.352(13) . ?
C51A C52A 1.376(12) . ?
B1 F2 1.361(5) . ?
B1 F2 1.361(5) 2_645 ?
B1 F2 1.361(5) 3_765 ?
B1 F1 1.362(7) . ?
B2 F4 1.357(7) . ?
B2 F3 1.378(4) 3_665 ?
B2 F3 1.378(4) . ?
B2 F3 1.378(4) 2_655 ?
B3 F6 1.362(7) . ?
B3 F5 1.363(4) 2_675 ?
B3 F5 1.363(4) 3_465 ?
B3 F5 1.363(4) . ?
B4 F8 1.348(6) 3_565 ?
B4 F8 1.348(6) . ?
B4 F8 1.348(6) 2_665 ?
B4 F7 1.352(8) . ?
B5 F10 1.349(5) 3_665 ?
B5 F10 1.349(5) 2_655 ?
B5 F10 1.349(5) . ?
B5 F9 1.352(7) . ?
B6 F12A 1.502(12) 3_565 ?
B6 F12A 1.502(12) . ?
B6 F12A 1.502(12) 2_665 ?
B6 F12 1.504(12) 2_665 ?
B6 F12 1.504(12) 3_565 ?
B6 F12 1.504(12) . ?
B6 F11 1.505(12) . ?
